data_7233574
loop_
_publ_author_name
'Lin, Rui-Lian'
'Zhou, Jia-Jia'
'Zhou, Fu Hou'
'Sun, Wen-Qi'
'Liu, Jing-Xin'
'Chen, Kai'

_publ_section_title
;
 The lanthanide contraction effect and organic additives impact the
 coordination structures of lanthanide ions with symmetrical
 octamethyl-substituted cucurbit[6]uril ligands
;
_journal_issue 37
_journal_name_full CrystEngComm
_journal_page_first 5641
_journal_paper_doi 10.1039/C9CE00812H
_journal_volume 21
_journal_year 2019
_chemical_formula_sum 'C88 H220 Cd2 Cl16 Eu4 N48 O82'
_chemical_formula_weight 4662.96
_space_group_IT_number 2
_space_group_name_Hall '-P 1'
_space_group_name_H-M_alt 'P -1'
_symmetry_cell_setting triclinic
_symmetry_space_group_name_Hall '-P 1'
_symmetry_space_group_name_H-M 'P -1'
_atom_sites_solution_hydrogens geom
_atom_sites_solution_primary direct
_atom_sites_solution_secondary difmap
_audit_creation_method SHELXL-97
_audit_update_record
;
2019-05-23 deposited with the CCDC.    2019-08-29 downloaded from the CCDC.
;
_cell_angle_alpha 112.4020(10)
_cell_angle_beta 100.5680(10)
_cell_angle_gamma 98.2190(10)
_cell_formula_units_Z 1
_cell_length_a 15.3462(15)
_cell_length_b 17.3743(17)
_cell_length_c 18.4992(18)
_cell_measurement_reflns_used 9995
_cell_measurement_temperature 296(2)
_cell_measurement_theta_max 27.42
_cell_measurement_theta_min 2.26
_cell_volume 4358.2(7)
_computing_cell_refinement 'Bruker SMART'
_computing_data_collection 'Bruker SMART'
_computing_data_reduction 'Bruker SAINT'
_computing_molecular_graphics 'Bruker SHELXTL'
_computing_publication_material 'Bruker SHELXTL'
_computing_structure_refinement 'SHELXL-97 (Sheldrick, 1997)'
_computing_structure_solution 'SHELXS-97 (Sheldrick, 1990)'
_diffrn_ambient_temperature 296(2)
_diffrn_measured_fraction_theta_full 0.987
_diffrn_measured_fraction_theta_max 0.987
_diffrn_measurement_device_type 'CCD area detector'
_diffrn_measurement_method 'phi and omega scans'
_diffrn_radiation_monochromator graphite
_diffrn_radiation_source 'fine-focus sealed tube'
_diffrn_radiation_type MoK\a
_diffrn_radiation_wavelength 0.71073
_diffrn_reflns_av_R_equivalents 0.0313
_diffrn_reflns_av_sigmaI/netI 0.0456
_diffrn_reflns_limit_h_max 18
_diffrn_reflns_limit_h_min -18
_diffrn_reflns_limit_k_max 21
_diffrn_reflns_limit_k_min -21
_diffrn_reflns_limit_l_max 22
_diffrn_reflns_limit_l_min -22
_diffrn_reflns_number 35463
_diffrn_reflns_theta_full 26.00
_diffrn_reflns_theta_max 26.00
_diffrn_reflns_theta_min 1.23
_diffrn_standards_decay_% none
_exptl_absorpt_coefficient_mu 2.009
_exptl_absorpt_correction_T_max 0.6777
_exptl_absorpt_correction_T_min 0.5840
_exptl_absorpt_correction_type multi-scan
_exptl_absorpt_process_details 'SADABS (Bruker, 2008)'
_exptl_crystal_colour colorless
_exptl_crystal_density_diffrn 1.777
_exptl_crystal_density_meas ?
_exptl_crystal_density_method 'not measured'
_exptl_crystal_description block
_exptl_crystal_F_000 2360
_exptl_crystal_size_max 0.30
_exptl_crystal_size_mid 0.25
_exptl_crystal_size_min 0.21
_platon_squeeze_details
;
;
_refine_diff_density_max 2.464
_refine_diff_density_min -1.414
_refine_diff_density_rms 0.214
_refine_ls_extinction_method none
_refine_ls_goodness_of_fit_ref 1.007
_refine_ls_hydrogen_treatment mixed
_refine_ls_matrix_type full
_refine_ls_number_parameters 991
_refine_ls_number_reflns 16927
_refine_ls_number_restraints 0
_refine_ls_restrained_S_all 1.007
_refine_ls_R_factor_all 0.0504
_refine_ls_R_factor_gt 0.0447
_refine_ls_shift/su_max 0.001
_refine_ls_shift/su_mean 0.000
_refine_ls_structure_factor_coef Fsqd
_refine_ls_weighting_details 'calc w=1/[\s^2^(Fo^2^)+(0.1266P)^2^+0.0000P] where P=(Fo^2^+2Fc^2^)/3'
_refine_ls_weighting_scheme calc
_refine_ls_wR_factor_gt 0.1532
_refine_ls_wR_factor_ref 0.1617
_reflns_number_gt 14537
_reflns_number_total 16927
_reflns_threshold_expression >2sigma(I)
_cod_data_source_file c9ce00812h1.cif
_cod_data_source_block p_CCDC7
_cod_depositor_comments
;
The following automatic conversions were performed:

'_symmetry_cell_setting' value 'Triclinic' changed to 'triclinic'
according to
/home/data/users/saulius/crontab/automatic-downloads/rss-feeds/RSC/lib/dictionaries/cif_core.dic
dictionary named 'cif_core.dic' version 2.4.2 from 2011-04-26.

'_exptl_crystal_density_meas' value 'not measured' was changed to '?'
- the value is perceived as not measured.

Automatic conversion script
Id: cif_fix_values 4973 2017-02-22 13:04:09Z antanas 

 Adding full bibliography for 7233566--7233575.cif.
;
_cod_original_sg_symbol_H-M P-1
_cod_database_code 7233574

loop_
_symmetry_equiv_pos_as_xyz
'x, y, z'
'-x, -y, -z'

loop_
_atom_site_label
_atom_site_type_symbol
_atom_site_fract_x
_atom_site_fract_y
_atom_site_fract_z
_atom_site_U_iso_or_equiv
_atom_site_adp_type
_atom_site_occupancy
_atom_site_symmetry_multiplicity
_atom_site_calc_flag
_atom_site_refinement_flags
Eu1 Eu 0.702630(15) 0.480819(15) 0.039695(13) 0.01720(9) Uani 1 1 d .
Eu2 Eu 0.294051(15) 0.153103(15) -0.513183(14) 0.01956(9) Uani 1 1 d .
Cd1 Cd 0.75816(2) 0.24221(2) 0.50064(2) 0.02318(11) Uani 1 1 d .
Cl4 Cl 0.86981(9) 0.20597(8) 0.42066(9) 0.0309(3) Uani 1 1 d .
Cl3 Cl 0.77577(8) 0.16857(8) 0.59189(8) 0.0272(3) Uani 1 1 d .
Cl2 Cl 0.80236(8) 0.39741(8) 0.57306(8) 0.0301(3) Uani 1 1 d .
Cl1 Cl 0.59636(8) 0.19609(9) 0.42633(9) 0.0353(3) Uani 1 1 d .
Cl6 Cl 0.32545(12) 0.23602(11) -0.34806(11) 0.0483(4) Uani 1 1 d .
Cl5 Cl 0.87331(11) 0.41063(15) -0.19330(10) 0.0623(6) Uani 1 1 d .
O12 O 0.5432(2) 0.5692(2) -0.1268(2) 0.0239(7) Uani 1 1 d .
O11 O 0.1643(2) 0.0929(2) -0.4783(2) 0.0236(7) Uani 1 1 d .
O10 O 0.4362(2) 0.2711(2) -0.1300(2) 0.0255(8) Uani 1 1 d .
O9 O 0.6307(2) 0.4181(2) -0.10297(18) 0.0204(7) Uani 1 1 d .
O8 O 0.1064(2) 0.2940(2) -0.4878(2) 0.0292(8) Uani 1 1 d .
O7 O 0.4546(2) 0.2208(2) -0.45960(19) 0.0216(7) Uani 1 1 d .
O6 O 0.2260(2) 0.4585(2) -0.4908(2) 0.0296(8) Uani 1 1 d .
O5 O 0.3529(2) 0.0544(2) -0.4690(2) 0.0210(7) Uani 1 1 d .
O4 O 0.4146(2) 0.4271(2) -0.4859(2) 0.0260(8) Uani 1 1 d .
O3 O 0.1540(2) 0.4415(2) -0.1327(2) 0.0256(7) Uani 1 1 d .
O2 O 0.2083(2) 0.2727(2) -0.1237(2) 0.0298(8) Uani 1 1 d .
O1 O 0.3065(2) 0.5721(2) -0.1424(2) 0.0224(7) Uani 1 1 d .
O1W O 0.1664(3) 0.1364(3) -0.6216(3) 0.0409(10) Uani 1 1 d .
O2W O 0.2823(3) 0.2948(3) -0.4992(3) 0.0381(9) Uani 1 1 d .
O3W O 0.3714(2) 0.1607(2) -0.6133(2) 0.0290(8) Uani 1 1 d .
O4W O 0.2581(3) 0.0052(2) -0.6177(2) 0.0326(8) Uani 1 1 d .
O5W O 0.5505(2) 0.4041(3) 0.0108(2) 0.0320(9) Uani 1 1 d .
O6W O 0.6715(3) 0.5945(2) 0.0062(2) 0.0297(8) Uani 1 1 d .
O7W O 0.7521(3) 0.3502(2) 0.0020(2) 0.0330(8) Uani 1 1 d .
O8W O 0.6497(3) 0.5797(3) 0.1456(2) 0.0371(9) Uani 1 1 d .
O10W O 0.8206(3) 0.4976(3) -0.0290(2) 0.0375(10) Uani 1 1 d .
O12W O 0.1057(8) 0.0296(9) -0.7814(7) 0.174(5) Uani 1 1 d .
O13W O 0.0392(4) 0.2246(4) -0.6638(3) 0.0565(13) Uani 1 1 d .
O14W O 0.4567(4) 0.0985(4) 0.1393(3) 0.0664(16) Uani 1 1 d .
O15W O 0.7246(4) 0.2225(3) 0.0751(3) 0.0541(13) Uani 1 1 d .
O16W O 0.9057(4) 0.5824(5) -0.2266(4) 0.085(2) Uani 1 1 d .
O17W O 0.7299(8) 1.0179(7) 0.0787(5) 0.175(6) Uani 1 1 d .
O18W O 0.6794(6) 0.5764(5) 0.3008(4) 0.094(2) Uani 1 1 d .
O19W O 0.8479(7) 0.2938(6) -0.1060(6) 0.124(3) Uani 1 1 d .
O20W O 0.1037(3) 0.3885(4) -0.6375(3) 0.0641(15) Uani 1 1 d .
O21W O 0.3085(5) 0.0981(5) -0.7782(4) 0.086(2) Uani 1 1 d .
O11W O 0.0697(9) 0.3231(7) 0.0150(7) 0.165(5) Uani 1 1 d .
O9W O 0.8257(6) 0.8088(8) -0.1747(8) 0.159(5) Uani 1 1 d .
C10 C 0.5224(3) 0.2535(3) -0.4004(3) 0.0168(9) Uani 1 1 d .
C42 C 0.5965(3) 0.2321(3) -0.1778(3) 0.0201(9) Uani 1 1 d .
H42A H 0.6398 0.1960 -0.1838 0.024 Uiso 1 1 calc R
H42B H 0.6039 0.2644 -0.1204 0.024 Uiso 1 1 calc R
C44 C 0.1039(3) 0.4134(3) -0.2025(3) 0.0187(9) Uani 1 1 d .
C43 C 0.6364(3) 0.2654(3) -0.2919(3) 0.0156(9) Uani 1 1 d .
H43A H 0.6906 0.2417 -0.2933 0.019 Uiso 1 1 calc R
C41 C 0.4349(3) 0.2001(3) -0.1810(3) 0.0207(10) Uani 1 1 d .
C40 C 0.1203(3) 0.5519(3) -0.2119(3) 0.0189(9) Uani 1 1 d .
H40A H 0.1388 0.5739 -0.1533 0.023 Uiso 1 1 calc R
H40B H 0.0702 0.5762 -0.2260 0.023 Uiso 1 1 calc R
C39 C 0.1439(3) 0.0991(3) -0.4143(3) 0.0212(10) Uani 1 1 d .
C38 C 0.4352(3) 0.6554(3) -0.1963(3) 0.0203(9) Uani 1 1 d .
H38A H 0.4456 0.6631 -0.1404 0.024 Uiso 1 1 calc R
H38B H 0.4529 0.7114 -0.1960 0.024 Uiso 1 1 calc R
C37 C 0.4824(3) 0.0899(3) -0.2751(3) 0.0205(9) Uani 1 1 d .
N1 N 0.2063(3) 0.1441(3) -0.2257(2) 0.0210(8) Uani 1 1 d .
N2 N 0.3278(3) 0.0369(3) -0.3567(2) 0.0211(8) Uani 1 1 d .
N3 N 0.0892(3) 0.2037(3) -0.2372(2) 0.0203(8) Uani 1 1 d .
N4 N 0.4694(3) 0.0858(2) -0.3578(2) 0.0185(8) Uani 1 1 d .
N5 N 0.0886(3) 0.4607(3) -0.2452(2) 0.0223(8) Uani 1 1 d .
N6 N 0.3043(3) 0.5843(3) -0.3793(2) 0.0228(9) Uani 1 1 d .
N7 N 0.5366(3) 0.4644(3) -0.3756(2) 0.0187(8) Uani 1 1 d .
N8 N 0.0856(3) 0.1444(3) -0.3826(2) 0.0219(8) Uani 1 1 d .
N9 N 0.3636(3) 0.1307(3) -0.2140(2) 0.0196(8) Uani 1 1 d .
N10 N 0.6122(2) 0.5429(3) -0.2314(2) 0.0169(8) Uani 1 1 d .
N11 N 0.4935(3) 0.6025(3) -0.2341(2) 0.0191(8) Uani 1 1 d .
N12 N 0.1955(3) 0.5798(3) -0.2395(2) 0.0210(8) Uani 1 1 d .
N13 N 0.5717(2) 0.3354(2) -0.3678(2) 0.0177(8) Uani 1 1 d .
N14 N 0.1632(3) 0.5247(3) -0.3864(3) 0.0269(9) Uani 1 1 d .
N15 N 0.1722(3) 0.0561(3) -0.3694(2) 0.0212(8) Uani 1 1 d .
N16 N 0.0448(3) 0.2709(3) -0.3903(2) 0.0224(8) Uani 1 1 d .
N17 N 0.6494(3) 0.4141(2) -0.2254(2) 0.0170(8) Uani 1 1 d .
N18 N 0.5047(3) 0.1781(2) -0.2139(2) 0.0196(8) Uani 1 1 d .
N19 N 0.0551(2) 0.3312(2) -0.2473(2) 0.0179(8) Uani 1 1 d .
N20 N 0.5606(3) 0.2106(2) -0.3586(2) 0.0191(8) Uani 1 1 d .
N21 N 0.4571(3) 0.5607(3) -0.3796(2) 0.0196(8) Uani 1 1 d .
N22 N 0.6177(3) 0.2916(2) -0.2136(2) 0.0181(8) Uani 1 1 d .
N23 N 0.3399(3) 0.6218(3) -0.2348(2) 0.0197(8) Uani 1 1 d .
N24 N 0.0625(3) 0.4004(3) -0.3910(3) 0.0255(9) Uani 1 1 d .
C36 C 0.2829(3) 0.5897(3) -0.2012(3) 0.0178(9) Uani 1 1 d .
C35 C 0.6793(3) 0.5044(3) -0.2006(3) 0.0169(9) Uani 1 1 d .
H35A H 0.7336 0.5150 -0.2185 0.020 Uiso 1 1 calc R
H35B H 0.6961 0.5325 -0.1419 0.020 Uiso 1 1 calc R
C34 C 0.0053(3) 0.3182(3) -0.3269(3) 0.0203(9) Uani 1 1 d .
H34A H -0.0599 0.2935 -0.3384 0.024 Uiso 1 1 calc R
C33 C 0.4638(3) 0.4786(3) -0.4207(3) 0.0205(10) Uani 1 1 d .
C32 C 0.0395(3) 0.2688(3) -0.2136(3) 0.0211(10) Uani 1 1 d .
H32A H 0.0565 0.2984 -0.1550 0.025 Uiso 1 1 calc R
H32B H -0.0251 0.2418 -0.2308 0.025 Uiso 1 1 calc R
C31 C 0.6313(3) 0.3776(3) -0.1736(3) 0.0165(9) Uani 1 1 d .
C30 C 0.6510(3) 0.3506(3) -0.3026(3) 0.0166(9) Uani 1 1 d .
H30A H 0.7084 0.3629 -0.3164 0.020 Uiso 1 1 calc R
C29 C 0.5489(3) 0.5711(3) -0.1911(3) 0.0182(9) Uani 1 1 d .
C28 C 0.0241(3) 0.4104(3) -0.3241(3) 0.0201(9) Uani 1 1 d .
H28A H -0.0317 0.4314 -0.3291 0.024 Uiso 1 1 calc R
C27 C -0.0339(3) 0.0796(4) -0.3351(3) 0.0288(11) Uani 1 1 d .
H27A H -0.0737 0.1150 -0.3435 0.043 Uiso 1 1 calc R
H27B H -0.0445 0.0650 -0.2919 0.043 Uiso 1 1 calc R
H27C H -0.0457 0.0283 -0.3838 0.043 Uiso 1 1 calc R
C26 C 0.0751(3) 0.3193(3) -0.4299(3) 0.0230(10) Uani 1 1 d .
C25 C 0.5946(3) 0.5449(3) -0.3107(3) 0.0167(9) Uani 1 1 d .
C24 C 0.3809(3) 0.0560(3) -0.2739(3) 0.0209(10) Uani 1 1 d .
C23 C 0.1389(3) 0.0779(3) -0.2975(3) 0.0206(9) Uani 1 1 d .
C22 C 0.0278(3) 0.1792(3) -0.4273(3) 0.0228(10) Uani 1 1 d .
H22A H 0.0368 0.1611 -0.4813 0.027 Uiso 1 1 calc R
H22B H -0.0354 0.1554 -0.4326 0.027 Uiso 1 1 calc R
C21 C 0.5689(3) 0.3882(3) -0.4126(3) 0.0188(9) Uani 1 1 d .
H21A H 0.6297 0.4050 -0.4177 0.023 Uiso 1 1 calc R
H21B H 0.5295 0.3542 -0.4667 0.023 Uiso 1 1 calc R
C20 C 0.2856(3) 0.1301(3) -0.1798(3) 0.0244(10) Uani 1 1 d .
H20A H 0.3032 0.1744 -0.1249 0.029 Uiso 1 1 calc R
H20B H 0.2688 0.0755 -0.1772 0.029 Uiso 1 1 calc R
C19 C 0.2326(3) -0.0017(3) -0.3919(3) 0.0221(10) Uani 1 1 d .
H19A H 0.2167 -0.0481 -0.3762 0.026 Uiso 1 1 calc R
H19B H 0.2216 -0.0265 -0.4503 0.026 Uiso 1 1 calc R
C18 C 0.5393(3) 0.1186(3) -0.3879(3) 0.0215(10) Uani 1 1 d .
H18A H 0.5198 0.0934 -0.4466 0.026 Uiso 1 1 calc R
H18B H 0.5943 0.1009 -0.3724 0.026 Uiso 1 1 calc R
C17 C 0.5693(3) 0.6966(3) -0.2898(3) 0.0253(10) Uani 1 1 d .
H17A H 0.5238 0.7296 -0.2851 0.038 Uiso 1 1 calc R
H17B H 0.5930 0.6947 -0.3348 0.038 Uiso 1 1 calc R
H17C H 0.6179 0.7226 -0.2410 0.038 Uiso 1 1 calc R
C16 C 0.5262(3) 0.6051(3) -0.3034(3) 0.0185(9) Uani 1 1 d .
C15 C 0.1720(3) 0.2127(3) -0.1897(3) 0.0205(9) Uani 1 1 d .
C14 C 0.6815(3) 0.5734(3) -0.3310(3) 0.0207(9) Uani 1 1 d .
H14A H 0.7181 0.5324 -0.3348 0.031 Uiso 1 1 calc R
H14B H 0.7149 0.6283 -0.2893 0.031 Uiso 1 1 calc R
H14C H 0.6663 0.5777 -0.3818 0.031 Uiso 1 1 calc R
C13 C 0.1029(4) -0.0013(3) -0.2846(3) 0.0279(11) Uani 1 1 d .
H13A H 0.1519 -0.0279 -0.2753 0.042 Uiso 1 1 calc R
H13B H 0.0563 -0.0411 -0.3318 0.042 Uiso 1 1 calc R
H13C H 0.0779 0.0153 -0.2385 0.042 Uiso 1 1 calc R
C12 C 0.1889(3) 0.6016(3) -0.3095(3) 0.0213(10) Uani 1 1 d .
C11 C 0.2914(3) 0.6384(3) -0.3020(3) 0.0223(10) Uani 1 1 d .
C9 C 0.2305(3) 0.5162(3) -0.4248(3) 0.0244(10) Uani 1 1 d .
C8 C 0.0650(3) 0.1281(3) -0.3130(3) 0.0196(9) Uani 1 1 d .
C7 C 0.1239(4) 0.6596(4) -0.3089(4) 0.0340(13) Uani 1 1 d .
H7A H 0.0639 0.6302 -0.3134 0.051 Uiso 1 1 calc R
H7B H 0.1227 0.6749 -0.3537 0.051 Uiso 1 1 calc R
H7C H 0.1441 0.7105 -0.2591 0.051 Uiso 1 1 calc R
C6 C 0.5489(4) 0.0384(4) -0.2602(4) 0.0307(12) Uani 1 1 d .
H6A H 0.6077 0.0630 -0.2628 0.046 Uiso 1 1 calc R
H6B H 0.5281 -0.0195 -0.3007 0.046 Uiso 1 1 calc R
H6C H 0.5532 0.0389 -0.2076 0.046 Uiso 1 1 calc R
C5 C 0.3808(3) 0.0599(3) -0.3994(3) 0.0194(9) Uani 1 1 d .
C4 C 0.3834(3) 0.5939(3) -0.4090(3) 0.0215(10) Uani 1 1 d .
H4A H 0.4064 0.6543 -0.3943 0.026 Uiso 1 1 calc R
H4B H 0.3650 0.5651 -0.4677 0.026 Uiso 1 1 calc R
C3 C 0.3640(4) -0.0223(3) -0.2565(4) 0.0306(12) Uani 1 1 d .
H3A H 0.3013 -0.0367 -0.2563 0.046 Uiso 1 1 calc R
H3B H 0.4025 -0.0105 -0.2045 0.046 Uiso 1 1 calc R
H3C H 0.3775 -0.0694 -0.2975 0.046 Uiso 1 1 calc R
C2 C 0.0760(3) 0.4650(3) -0.4225(3) 0.0254(11) Uani 1 1 d .
H2A H 0.0687 0.4364 -0.4804 0.030 Uiso 1 1 calc R
H2B H 0.0288 0.4967 -0.4143 0.030 Uiso 1 1 calc R
C1 C 0.3144(4) 0.7326(3) -0.2836(4) 0.0298(12) Uani 1 1 d .
H1A H 0.3779 0.7504 -0.2800 0.045 Uiso 1 1 calc R
H1B H 0.3020 0.7650 -0.2332 0.045 Uiso 1 1 calc R
H1C H 0.2781 0.7421 -0.3262 0.045 Uiso 1 1 calc R

loop_
_atom_site_aniso_label
_atom_site_aniso_U_11
_atom_site_aniso_U_22
_atom_site_aniso_U_33
_atom_site_aniso_U_23
_atom_site_aniso_U_13
_atom_site_aniso_U_12
Eu1 0.01732(14) 0.02327(15) 0.01311(14) 0.00912(10) 0.00465(9) 0.00589(10)
Eu2 0.01758(14) 0.02123(14) 0.01748(14) 0.00657(10) 0.00537(10) 0.00069(10)
Cd1 0.01943(18) 0.0233(2) 0.0296(2) 0.01282(16) 0.00804(15) 0.00637(14)
Cl4 0.0297(6) 0.0296(7) 0.0441(8) 0.0208(6) 0.0201(6) 0.0100(5)
Cl3 0.0282(6) 0.0268(6) 0.0336(7) 0.0166(5) 0.0138(5) 0.0093(5)
Cl2 0.0238(6) 0.0242(6) 0.0401(7) 0.0118(5) 0.0056(5) 0.0072(5)
Cl1 0.0185(6) 0.0403(8) 0.0411(8) 0.0117(6) 0.0079(5) 0.0034(5)
Cl6 0.0527(9) 0.0465(9) 0.0493(9) 0.0209(8) 0.0206(7) 0.0104(7)
Cl5 0.0371(8) 0.1135(17) 0.0354(8) 0.0221(10) 0.0148(7) 0.0344(10)
O12 0.0236(17) 0.038(2) 0.0189(17) 0.0178(16) 0.0096(14) 0.0123(15)
O11 0.0182(16) 0.0320(19) 0.0183(17) 0.0082(15) 0.0076(13) 0.0023(14)
O10 0.0246(18) 0.0243(18) 0.0202(17) 0.0019(15) 0.0076(14) 0.0024(14)
O9 0.0228(16) 0.0258(17) 0.0114(15) 0.0082(13) 0.0034(12) 0.0021(13)
O8 0.0236(18) 0.044(2) 0.0209(18) 0.0139(16) 0.0089(14) 0.0046(16)
O7 0.0191(16) 0.0288(18) 0.0148(16) 0.0110(14) 0.0003(13) -0.0010(14)
O6 0.0280(19) 0.040(2) 0.0199(18) 0.0132(17) 0.0040(15) 0.0055(16)
O5 0.0238(17) 0.0206(17) 0.0184(17) 0.0070(14) 0.0083(13) 0.0042(13)
O4 0.0232(17) 0.036(2) 0.0177(17) 0.0146(16) -0.0009(14) 0.0019(15)
O3 0.0266(18) 0.0281(19) 0.0226(18) 0.0142(15) 0.0040(15) 0.0010(15)
O2 0.0271(19) 0.0242(19) 0.027(2) 0.0024(16) 0.0016(15) 0.0050(15)
O1 0.0228(17) 0.0303(19) 0.0183(16) 0.0145(15) 0.0055(13) 0.0067(14)
O1W 0.029(2) 0.045(2) 0.046(2) 0.022(2) -0.0036(18) 0.0064(18)
O2W 0.034(2) 0.032(2) 0.056(3) 0.022(2) 0.0211(19) 0.0124(17)
O3W 0.0222(18) 0.043(2) 0.0212(18) 0.0145(16) 0.0070(14) 0.0011(16)
O4W 0.040(2) 0.0228(19) 0.027(2) 0.0059(16) 0.0066(16) 0.0001(16)
O5W 0.0191(17) 0.051(2) 0.0203(18) 0.0108(17) 0.0059(14) 0.0012(16)
O6W 0.038(2) 0.0245(19) 0.0218(18) 0.0105(15) -0.0031(15) 0.0048(16)
O7W 0.039(2) 0.035(2) 0.029(2) 0.0145(17) 0.0101(17) 0.0172(17)
O8W 0.056(3) 0.034(2) 0.032(2) 0.0146(18) 0.0257(19) 0.0199(19)
O10W 0.0258(19) 0.055(3) 0.028(2) 0.0139(19) 0.0137(16) -0.0009(18)
O12W 0.160(10) 0.213(13) 0.141(9) 0.076(9) 0.053(8) -0.004(9)
O13W 0.063(3) 0.071(3) 0.043(3) 0.027(3) 0.019(2) 0.026(3)
O14W 0.090(4) 0.077(4) 0.035(3) 0.038(3) 0.004(3) 0.003(3)
O15W 0.107(4) 0.022(2) 0.039(3) 0.0070(19) 0.042(3) 0.018(2)
O16W 0.033(3) 0.117(6) 0.101(5) 0.043(4) 0.016(3) 0.016(3)
O17W 0.231(11) 0.157(9) 0.094(6) 0.089(6) -0.026(7) -0.101(8)
O18W 0.141(6) 0.095(5) 0.053(4) 0.033(4) 0.034(4) 0.038(5)
O19W 0.186(9) 0.135(7) 0.134(7) 0.082(6) 0.126(7) 0.103(7)
O20W 0.039(3) 0.076(4) 0.055(3) 0.021(3) -0.005(2) -0.015(2)
O21W 0.097(5) 0.095(5) 0.047(3) 0.027(3) 0.006(3) -0.014(4)
O11W 0.194(11) 0.113(8) 0.168(11) 0.032(7) 0.073(9) 0.017(8)
O9W 0.079(6) 0.235(13) 0.209(12) 0.141(11) 0.047(7) 0.028(7)
C10 0.017(2) 0.021(2) 0.015(2) 0.0077(18) 0.0090(18) 0.0047(18)
C42 0.016(2) 0.026(2) 0.019(2) 0.013(2) 0.0030(18) 0.0010(18)
C44 0.015(2) 0.024(2) 0.019(2) 0.0106(19) 0.0052(18) 0.0058(18)
C43 0.015(2) 0.020(2) 0.014(2) 0.0074(18) 0.0063(17) 0.0056(17)
C41 0.022(2) 0.024(2) 0.018(2) 0.011(2) 0.0040(18) 0.0050(19)
C40 0.017(2) 0.020(2) 0.026(2) 0.014(2) 0.0087(18) 0.0073(18)
C39 0.016(2) 0.021(2) 0.021(2) 0.0062(19) 0.0041(18) -0.0020(18)
C38 0.017(2) 0.026(2) 0.021(2) 0.012(2) 0.0062(18) 0.0069(18)
C37 0.024(2) 0.018(2) 0.021(2) 0.0086(19) 0.0096(19) 0.0048(19)
N1 0.019(2) 0.024(2) 0.018(2) 0.0084(17) 0.0046(16) 0.0026(16)
N2 0.0186(19) 0.020(2) 0.022(2) 0.0073(17) 0.0046(16) 0.0012(16)
N3 0.0200(19) 0.021(2) 0.017(2) 0.0060(16) 0.0032(16) 0.0034(16)
N4 0.0194(19) 0.020(2) 0.0172(19) 0.0077(16) 0.0070(15) 0.0049(15)
N5 0.020(2) 0.026(2) 0.019(2) 0.0093(17) 0.0020(16) 0.0031(16)
N6 0.0188(19) 0.034(2) 0.020(2) 0.0174(18) 0.0043(16) 0.0054(17)
N7 0.0177(18) 0.027(2) 0.0123(18) 0.0105(16) 0.0009(15) 0.0043(16)
N8 0.0192(19) 0.032(2) 0.0163(19) 0.0107(17) 0.0066(16) 0.0055(17)
N9 0.0168(19) 0.021(2) 0.021(2) 0.0079(17) 0.0072(16) 0.0046(15)
N10 0.0148(18) 0.024(2) 0.0172(19) 0.0136(16) 0.0042(15) 0.0082(15)
N11 0.0158(18) 0.028(2) 0.021(2) 0.0156(17) 0.0090(15) 0.0088(16)
N12 0.0182(19) 0.031(2) 0.024(2) 0.0203(18) 0.0069(16) 0.0091(17)
N13 0.0162(18) 0.023(2) 0.0148(19) 0.0109(16) 0.0020(15) 0.0007(15)
N14 0.0145(19) 0.039(3) 0.025(2) 0.016(2) 0.0009(17) -0.0008(18)
N15 0.0169(19) 0.023(2) 0.022(2) 0.0058(17) 0.0082(16) 0.0043(16)
N16 0.0194(19) 0.027(2) 0.019(2) 0.0075(17) 0.0066(16) 0.0024(16)
N17 0.0195(19) 0.022(2) 0.0119(18) 0.0088(16) 0.0055(15) 0.0061(15)
N18 0.0182(19) 0.0167(19) 0.021(2) 0.0044(16) 0.0066(16) 0.0035(15)
N19 0.0140(18) 0.023(2) 0.019(2) 0.0116(16) 0.0035(15) 0.0031(15)
N20 0.0176(19) 0.020(2) 0.020(2) 0.0079(16) 0.0057(15) 0.0032(15)
N21 0.0156(18) 0.027(2) 0.019(2) 0.0140(17) 0.0014(15) 0.0057(16)
N22 0.0204(19) 0.0196(19) 0.0163(19) 0.0100(16) 0.0056(15) 0.0026(15)
N23 0.0163(19) 0.027(2) 0.023(2) 0.0179(18) 0.0041(16) 0.0062(16)
N24 0.026(2) 0.033(2) 0.023(2) 0.0196(19) 0.0060(17) 0.0031(18)
C36 0.019(2) 0.016(2) 0.022(2) 0.0107(19) 0.0057(18) 0.0060(17)
C35 0.012(2) 0.019(2) 0.020(2) 0.0106(19) 0.0009(17) 0.0021(17)
C34 0.020(2) 0.023(2) 0.017(2) 0.0083(19) 0.0046(18) 0.0002(18)
C33 0.017(2) 0.029(3) 0.023(2) 0.018(2) 0.0069(19) 0.0036(19)
C32 0.023(2) 0.025(2) 0.022(2) 0.014(2) 0.0150(19) 0.0059(19)
C31 0.0095(19) 0.025(2) 0.017(2) 0.0095(19) 0.0037(16) 0.0073(17)
C30 0.018(2) 0.023(2) 0.011(2) 0.0073(18) 0.0057(17) 0.0050(18)
C29 0.017(2) 0.022(2) 0.017(2) 0.0085(19) 0.0057(17) 0.0045(18)
C28 0.013(2) 0.029(3) 0.019(2) 0.011(2) 0.0041(17) 0.0047(18)
C27 0.022(2) 0.031(3) 0.034(3) 0.014(2) 0.009(2) 0.003(2)
C26 0.016(2) 0.030(3) 0.019(2) 0.010(2) 0.0007(18) 0.0040(19)
C25 0.015(2) 0.020(2) 0.015(2) 0.0095(18) 0.0029(17) 0.0018(17)
C24 0.018(2) 0.024(2) 0.023(2) 0.011(2) 0.0085(19) 0.0069(19)
C23 0.017(2) 0.022(2) 0.020(2) 0.0074(19) 0.0035(18) 0.0016(18)
C22 0.024(2) 0.024(2) 0.017(2) 0.0058(19) 0.0027(19) 0.0033(19)
C21 0.017(2) 0.027(2) 0.015(2) 0.0108(19) 0.0080(17) 0.0059(18)
C20 0.020(2) 0.035(3) 0.023(2) 0.014(2) 0.0095(19) 0.010(2)
C19 0.019(2) 0.021(2) 0.022(2) 0.0049(19) 0.0087(19) 0.0014(18)
C18 0.024(2) 0.021(2) 0.018(2) 0.0050(19) 0.0109(19) 0.0054(19)
C17 0.020(2) 0.027(3) 0.033(3) 0.018(2) 0.007(2) 0.002(2)
C16 0.018(2) 0.028(3) 0.018(2) 0.016(2) 0.0074(18) 0.0080(19)
C15 0.023(2) 0.021(2) 0.018(2) 0.008(2) 0.0075(19) 0.0031(19)
C14 0.016(2) 0.028(3) 0.021(2) 0.013(2) 0.0064(18) 0.0036(19)
C13 0.030(3) 0.030(3) 0.027(3) 0.014(2) 0.011(2) 0.004(2)
C12 0.019(2) 0.031(3) 0.025(3) 0.021(2) 0.0092(19) 0.009(2)
C11 0.017(2) 0.034(3) 0.025(2) 0.021(2) 0.0060(19) 0.010(2)
C9 0.021(2) 0.036(3) 0.024(3) 0.020(2) 0.0044(19) 0.009(2)
C8 0.018(2) 0.023(2) 0.018(2) 0.0086(19) 0.0078(18) 0.0028(18)
C7 0.027(3) 0.041(3) 0.054(4) 0.036(3) 0.014(3) 0.019(2)
C6 0.026(3) 0.029(3) 0.045(3) 0.020(3) 0.013(2) 0.012(2)
C5 0.021(2) 0.018(2) 0.021(2) 0.0074(19) 0.0093(18) 0.0053(18)
C4 0.019(2) 0.037(3) 0.020(2) 0.023(2) 0.0049(18) 0.007(2)
C3 0.031(3) 0.028(3) 0.038(3) 0.017(2) 0.012(2) 0.007(2)
C2 0.013(2) 0.037(3) 0.027(3) 0.018(2) 0.0013(19) 0.003(2)
C1 0.026(3) 0.034(3) 0.040(3) 0.025(3) 0.008(2) 0.009(2)

loop_
_atom_type_symbol
_atom_type_description
_atom_type_scat_dispersion_real
_atom_type_scat_dispersion_imag
_atom_type_scat_source
C C 0.0033 0.0016 'International Tables Vol C Tables 4.2.6.8 and 6.1.1.4'
H H 0.0000 0.0000 'International Tables Vol C Tables 4.2.6.8 and 6.1.1.4'
N N 0.0061 0.0033 'International Tables Vol C Tables 4.2.6.8 and 6.1.1.4'
O O 0.0106 0.0060 'International Tables Vol C Tables 4.2.6.8 and 6.1.1.4'
Cl Cl 0.1484 0.1585 'International Tables Vol C Tables 4.2.6.8 and 6.1.1.4'
Cd Cd -0.8075 1.2024 'International Tables Vol C Tables 4.2.6.8 and 6.1.1.4'
Eu Eu -0.1578 3.6682 'International Tables Vol C Tables 4.2.6.8 and 6.1.1.4'

loop_
_geom_angle_atom_site_label_1
_geom_angle_atom_site_label_2
_geom_angle_atom_site_label_3
_geom_angle
_geom_angle_site_symmetry_1
_geom_angle_site_symmetry_3
O6W Eu1 O3 95.67(12) . 2_665
O6W Eu1 O5W 98.61(14) . .
O3 Eu1 O5W 150.39(12) 2_665 .
O6W Eu1 O7W 147.56(13) . .
O3 Eu1 O7W 91.40(13) 2_665 .
O5W Eu1 O7W 90.29(14) . .
O6W Eu1 O9 73.45(12) . .
O3 Eu1 O9 140.63(11) 2_665 .
O5W Eu1 O9 68.72(11) . .
O7W Eu1 O9 81.06(12) . .
O6W Eu1 O1 140.81(13) . 2_665
O3 Eu1 O1 80.59(11) 2_665 2_665
O5W Eu1 O1 71.95(12) . 2_665
O7W Eu1 O1 71.58(12) . 2_665
O9 Eu1 O1 131.36(11) . 2_665
O6W Eu1 O8W 70.40(13) . .
O3 Eu1 O8W 81.47(14) 2_665 .
O5W Eu1 O8W 79.14(14) . .
O7W Eu1 O8W 142.04(13) . .
O9 Eu1 O8W 126.47(13) . .
O1 Eu1 O8W 70.47(12) 2_665 .
O6W Eu1 O10W 78.75(15) . .
O3 Eu1 O10W 68.14(12) 2_665 .
O5W Eu1 O10W 140.21(13) . .
O7W Eu1 O10W 74.65(15) . .
O9 Eu1 O10W 72.61(12) . .
O1 Eu1 O10W 132.77(13) 2_665 .
O8W Eu1 O10W 133.88(14) . .
O5 Eu2 O3W 105.31(12) . .
O5 Eu2 O2W 153.76(13) . .
O3W Eu2 O2W 81.86(14) . .
O5 Eu2 O7 77.76(11) . .
O3W Eu2 O7 65.62(11) . .
O2W Eu2 O7 82.68(13) . .
O5 Eu2 O11 78.92(11) . .
O3W Eu2 O11 150.34(12) . .
O2W Eu2 O11 107.54(13) . .
O7 Eu2 O11 142.17(11) . .
O5 Eu2 O1W 133.06(13) . .
O3W Eu2 O1W 79.13(14) . .
O2W Eu2 O1W 72.75(15) . .
O7 Eu2 O1W 139.46(13) . .
O11 Eu2 O1W 77.17(13) . .
O5 Eu2 O4W 65.10(12) . .
O3W Eu2 O4W 74.85(13) . .
O2W Eu2 O4W 140.30(14) . .
O7 Eu2 O4W 114.77(12) . .
O11 Eu2 O4W 80.90(12) . .
O1W Eu2 O4W 71.60(14) . .
O5 Eu2 Cl6 77.99(9) . .
O3W Eu2 Cl6 136.32(9) . .
O2W Eu2 Cl6 79.67(11) . .
O7 Eu2 Cl6 72.98(9) . .
O11 Eu2 Cl6 73.31(9) . .
O1W Eu2 Cl6 130.73(12) . .
O4W Eu2 Cl6 138.30(10) . .
Cl2 Cd1 Cl1 110.05(5) . .
Cl2 Cd1 Cl4 104.64(5) . .
Cl1 Cd1 Cl4 117.25(5) . .
Cl2 Cd1 Cl3 112.89(5) . .
Cl1 Cd1 Cl3 106.29(5) . .
Cl4 Cd1 Cl3 105.85(4) . .
C39 O11 Eu2 136.0(3) . .
C31 O9 Eu1 151.3(3) . .
C10 O7 Eu2 148.4(3) . .
C5 O5 Eu2 130.0(3) . .
C44 O3 Eu1 148.9(3) . 2_665
C36 O1 Eu1 160.7(3) . 2_665
O7 C10 N13 126.1(4) . .
O7 C10 N20 124.8(4) . .
N13 C10 N20 109.1(4) . .
N18 C42 N22 113.5(4) . .
O3 C44 N5 124.9(4) . .
O3 C44 N19 125.5(4) . .
N5 C44 N19 109.6(4) . .
N20 C43 N22 114.9(4) . .
N20 C43 C30 103.4(3) . .
N22 C43 C30 102.4(3) . .
O10 C41 N9 125.8(4) . .
O10 C41 N18 125.6(4) . .
N9 C41 N18 108.6(4) . .
N5 C40 N12 113.7(4) . .
O11 C39 N8 124.8(5) . .
O11 C39 N15 125.2(5) . .
N8 C39 N15 109.9(4) . .
N23 C38 N11 114.7(4) . .
N18 C37 N4 111.8(4) . .
N18 C37 C6 114.0(4) . .
N4 C37 C6 110.9(4) . .
N18 C37 C24 101.8(4) . .
N4 C37 C24 102.1(4) . .
C6 C37 C24 115.3(4) . .
C15 N1 C20 119.7(4) . .
C15 N1 C23 111.5(4) . .
C20 N1 C23 125.3(4) . .
C5 N2 C19 121.0(4) . .
C5 N2 C24 111.8(4) . .
C19 N2 C24 127.2(4) . .
C15 N3 C32 120.4(4) . .
C15 N3 C8 112.5(4) . .
C32 N3 C8 126.8(4) . .
C5 N4 C18 121.8(4) . .
C5 N4 C37 112.4(4) . .
C18 N4 C37 125.0(4) . .
C44 N5 C40 123.8(4) . .
C44 N5 C28 112.1(4) . .
C40 N5 C28 123.4(4) . .
C9 N6 C4 120.3(4) . .
C9 N6 C11 112.4(4) . .
C4 N6 C11 127.3(4) . .
C33 N7 C21 118.7(4) . .
C33 N7 C25 111.6(4) . .
C21 N7 C25 124.0(4) . .
C39 N8 C22 122.1(4) . .
C39 N8 C8 111.5(4) . .
C22 N8 C8 123.2(4) . .
C41 N9 C24 113.8(4) . .
C41 N9 C20 120.8(4) . .
C24 N9 C20 124.5(4) . .
C29 N10 C35 121.1(4) . .
C29 N10 C25 112.2(3) . .
C35 N10 C25 126.0(4) . .
C29 N11 C38 120.3(4) . .
C29 N11 C16 111.5(4) . .
C38 N11 C16 124.1(4) . .
C36 N12 C40 121.9(4) . .
C36 N12 C12 111.9(4) . .
C40 N12 C12 126.2(4) . .
C10 N13 C21 122.0(4) . .
C10 N13 C30 111.7(4) . .
C21 N13 C30 121.7(4) . .
C9 N14 C2 120.9(5) . .
C9 N14 C12 112.7(4) . .
C2 N14 C12 126.3(4) . .
C39 N15 C23 112.4(4) . .
C39 N15 C19 122.1(4) . .
C23 N15 C19 125.5(4) . .
C26 N16 C22 120.8(4) . .
C26 N16 C34 112.2(4) . .
C22 N16 C34 123.8(4) . .
C31 N17 C35 123.8(4) . .
C31 N17 C30 111.7(4) . .
C35 N17 C30 123.6(4) . .
C41 N18 C42 121.1(4) . .
C41 N18 C37 113.4(4) . .
C42 N18 C37 124.2(4) . .
C44 N19 C34 112.2(4) . .
C44 N19 C32 123.5(4) . .
C34 N19 C32 123.1(4) . .
C10 N20 C43 112.2(4) . .
C10 N20 C18 123.7(4) . .
C43 N20 C18 123.0(4) . .
C33 N21 C16 112.2(4) . .
C33 N21 C4 121.6(4) . .
C16 N21 C4 126.0(4) . .
C31 N22 C43 113.2(4) . .
C31 N22 C42 123.6(4) . .
C43 N22 C42 122.9(4) . .
C36 N23 C38 122.0(4) . .
C36 N23 C11 112.5(4) . .
C38 N23 C11 123.8(4) . .
C26 N24 C28 113.4(4) . .
C26 N24 C2 122.2(4) . .
C28 N24 C2 123.9(4) . .
O1 C36 N23 125.2(4) . .
O1 C36 N12 124.3(4) . .
N23 C36 N12 110.4(4) . .
N17 C35 N10 114.5(4) . .
N16 C34 N19 113.1(4) . .
N16 C34 C28 103.2(4) . .
N19 C34 C28 103.1(4) . .
O4 C33 N21 126.0(4) . .
O4 C33 N7 125.9(5) . .
N21 C33 N7 108.1(4) . .
N3 C32 N19 113.6(4) . .
O9 C31 N22 127.1(4) . .
O9 C31 N17 124.6(4) . .
N22 C31 N17 108.3(4) . .
N17 C30 N13 113.3(4) . .
N17 C30 C43 103.8(3) . .
N13 C30 C43 102.9(3) . .
O12 C29 N10 125.5(4) . .
O12 C29 N11 125.6(4) . .
N10 C29 N11 108.9(4) . .
N24 C28 N5 114.0(4) . .
N24 C28 C34 103.4(4) . .
N5 C28 C34 102.7(4) . .
O8 C26 N24 126.8(5) . .
O8 C26 N16 125.9(5) . .
N24 C26 N16 107.3(4) . .
N10 C25 N7 113.1(4) . .
N10 C25 C14 112.5(4) . .
N7 C25 C14 112.1(4) . .
N10 C25 C16 102.0(3) . .
N7 C25 C16 100.6(3) . .
C14 C25 C16 115.7(4) . .
N9 C24 N2 111.4(4) . .
N9 C24 C3 113.2(4) . .
N2 C24 C3 110.4(4) . .
N9 C24 C37 102.4(4) . .
N2 C24 C37 102.5(4) . .
C3 C24 C37 116.3(4) . .
N15 C23 N1 112.1(4) . .
N15 C23 C13 112.0(4) . .
N1 C23 C13 112.7(4) . .
N15 C23 C8 102.7(4) . .
N1 C23 C8 101.9(4) . .
C13 C23 C8 114.7(4) . .
N16 C22 N8 113.9(4) . .
N7 C21 N13 114.0(4) . .
N9 C20 N1 113.6(4) . .
N2 C19 N15 115.2(4) . .
N4 C18 N20 113.7(4) . .
N21 C16 N11 112.9(4) . .
N21 C16 C17 111.7(4) . .
N11 C16 C17 112.6(4) . .
N21 C16 C25 103.1(4) . .
N11 C16 C25 101.6(3) . .
C17 C16 C25 114.3(4) . .
O2 C15 N3 124.7(5) . .
O2 C15 N1 125.9(4) . .
N3 C15 N1 109.4(4) . .
N14 C12 N12 111.9(4) . .
N14 C12 C7 111.3(4) . .
N12 C12 C7 110.9(4) . .
N14 C12 C11 102.5(4) . .
N12 C12 C11 102.5(3) . .
C7 C12 C11 117.3(4) . .
N6 C11 N23 112.3(4) . .
N6 C11 C1 113.1(4) . .
N23 C11 C1 111.3(4) . .
N6 C11 C12 103.0(4) . .
N23 C11 C12 102.2(3) . .
C1 C11 C12 114.3(4) . .
O6 C9 N14 125.8(5) . .
O6 C9 N6 125.4(5) . .
N14 C9 N6 108.8(4) . .
N3 C8 N8 114.3(4) . .
N3 C8 C27 112.4(4) . .
N8 C8 C27 110.4(4) . .
N3 C8 C23 102.1(4) . .
N8 C8 C23 101.5(4) . .
C27 C8 C23 115.5(4) . .
O5 C5 N4 124.1(4) . .
O5 C5 N2 125.0(4) . .
N4 C5 N2 110.8(4) . .
N6 C4 N21 115.2(4) . .
N14 C2 N24 114.5(4) . .

loop_
_geom_bond_atom_site_label_1
_geom_bond_atom_site_label_2
_geom_bond_distance
_geom_bond_site_symmetry_2
Eu1 O6W 2.369(3) .
Eu1 O3 2.369(3) 2_665
Eu1 O5W 2.371(4) .
Eu1 O7W 2.387(4) .
Eu1 O9 2.401(3) .
Eu1 O1 2.421(3) 2_665
Eu1 O8W 2.422(4) .
Eu1 O10W 2.441(4) .
Eu2 O5 2.380(3) .
Eu2 O3W 2.409(3) .
Eu2 O2W 2.412(4) .
Eu2 O7 2.413(3) .
Eu2 O11 2.422(3) .
Eu2 O1W 2.429(4) .
Eu2 O4W 2.462(4) .
Eu2 Cl6 2.7469(18) .
Cd1 Cl2 2.4323(13) .
Cd1 Cl1 2.4569(13) .
Cd1 Cl4 2.4596(13) .
Cd1 Cl3 2.4772(13) .
O12 C29 1.222(6) .
O11 C39 1.249(6) .
O10 C41 1.230(6) .
O9 C31 1.229(6) .
O8 C26 1.208(6) .
O7 C10 1.243(5) .
O6 C9 1.231(6) .
O5 C5 1.243(6) .
O4 C33 1.214(6) .
O3 C44 1.243(6) .
O3 Eu1 2.369(3) 2_665
O2 C15 1.226(6) .
O1 C36 1.246(5) .
O1 Eu1 2.421(3) 2_665
C10 N13 1.354(6) .
C10 N20 1.376(6) .
C42 N18 1.453(6) .
C42 N22 1.453(6) .
C44 N5 1.354(6) .
C44 N19 1.361(6) .
C43 N20 1.429(6) .
C43 N22 1.441(6) .
C43 C30 1.557(6) .
C41 N9 1.356(6) .
C41 N18 1.357(6) .
C40 N5 1.433(6) .
C40 N12 1.440(6) .
C39 N8 1.343(6) .
C39 N15 1.367(6) .
C38 N23 1.430(6) .
C38 N11 1.453(6) .
C37 N18 1.460(6) .
C37 N4 1.479(6) .
C37 C6 1.504(7) .
C37 C24 1.592(6) .
N1 C15 1.357(6) .
N1 C20 1.458(6) .
N1 C23 1.466(6) .
N2 C5 1.353(6) .
N2 C19 1.430(6) .
N2 C24 1.483(6) .
N3 C15 1.356(6) .
N3 C32 1.429(6) .
N3 C8 1.447(6) .
N4 C5 1.349(6) .
N4 C18 1.441(6) .
N5 C28 1.458(6) .
N6 C9 1.378(6) .
N6 C4 1.435(6) .
N6 C11 1.450(7) .
N7 C33 1.377(6) .
N7 C21 1.445(6) .
N7 C25 1.470(6) .
N8 C22 1.450(6) .
N8 C8 1.495(6) .
N9 C24 1.447(6) .
N9 C20 1.454(6) .
N10 C29 1.364(6) .
N10 C35 1.452(5) .
N10 C25 1.455(6) .
N11 C29 1.365(6) .
N11 C16 1.475(6) .
N12 C36 1.350(6) .
N12 C12 1.471(6) .
N13 C21 1.451(6) .
N13 C30 1.461(5) .
N14 C9 1.351(7) .
N14 C2 1.435(6) .
N14 C12 1.470(7) .
N15 C23 1.447(6) .
N15 C19 1.460(6) .
N16 C26 1.394(6) .
N16 C22 1.435(6) .
N16 C34 1.444(6) .
N17 C31 1.381(6) .
N17 C35 1.432(6) .
N17 C30 1.441(6) .
N19 C34 1.445(6) .
N19 C32 1.455(6) .
N20 C18 1.442(6) .
N21 C33 1.368(7) .
N21 C16 1.447(6) .
N21 C4 1.452(6) .
N22 C31 1.355(6) .
N23 C36 1.335(6) .
N23 C11 1.476(5) .
N24 C26 1.379(7) .
N24 C28 1.428(6) .
N24 C2 1.457(6) .
C34 C28 1.567(6) .
C27 C8 1.525(6) .
C25 C14 1.517(6) .
C25 C16 1.573(6) .
C24 C3 1.511(7) .
C23 C13 1.529(7) .
C23 C8 1.577(6) .
C17 C16 1.535(6) .
C12 C7 1.515(7) .
C12 C11 1.570(6) .
C11 C1 1.511(7) .

loop_
_platon_squeeze_void_nr
_platon_squeeze_void_average_x
_platon_squeeze_void_average_y
_platon_squeeze_void_average_z
_platon_squeeze_void_volume
_platon_squeeze_void_count_electrons
_platon_squeeze_void_content
1 -0.017 0.000 0.000 708 273 ' '
2 0.000 0.500 0.000 32 20 ' '
3 0.229 0.268 0.339 8 0 ' '
4 0.771 0.732 0.661 8 0 ' '
